data_4129448
loop_
_publ_author_name
'Sandford, Christopher'
'Rasappan, Ramesh'
'Aggarwal, Varinder K.'

_publ_section_title
;
 Synthesis of Enantioenriched Alkylfluorides by the Fluorination of
 Boronate Complexes.
;
_journal_issue 32
_journal_name_full 'Journal of the American Chemical Society'
_journal_page_first 10100
_journal_page_last 10103
_journal_paper_doi 10.1021/jacs.5b05848
_journal_volume 137
_journal_year 2015
_chemical_absolute_configuration unk
_chemical_formula_moiety 'C33 H61 F O Si'
_chemical_formula_sum 'C33 H61 F O Si'
_chemical_formula_weight 520.90
_space_group_crystal_system monoclinic
_space_group_IT_number 4
_space_group_name_Hall 'P 2yb'
_space_group_name_H-M_alt 'P 1 21 1'
_atom_sites_solution_hydrogens geom
_atom_sites_solution_primary iterative
_audit_creation_date 2015-05-28
_audit_creation_method
;
Olex2 1.2
(compiled 2015.01.26 svn.r3150 for OlexSys, GUI svn.r4998)
;
_cell_angle_alpha 90
_cell_angle_beta 107.145(2)
_cell_angle_gamma 90
_cell_formula_units_Z 4
_cell_length_a 23.0752(8)
_cell_length_b 6.2109(2)
_cell_length_c 23.7697(7)
_cell_measurement_reflns_used 4118
_cell_measurement_temperature 100(2)
_cell_measurement_theta_max 20.97
_cell_measurement_theta_min 2.16
_cell_volume 3255.24(18)
_computing_cell_refinement 'SAINT v8.34A (Bruker, 2013)'
_computing_data_reduction 'SAINT v8.34A (Bruker, 2013)'
_computing_molecular_graphics 'Olex2 (Dolomanov et al., 2009)'
_computing_publication_material 'Olex2 (Dolomanov et al., 2009)'
_computing_structure_refinement 'ShelXL (Sheldrick, 2008)'
_computing_structure_solution
;
Superflip (Palatinus & Chapuis, 2007;Palatinus & van der Lee, 2008;
Palatinus et al., 2012)
;
_diffrn_ambient_temperature 100(2)
_diffrn_detector 'Bruker area detector'
_diffrn_detector_type 'CCD area detector'
_diffrn_measured_fraction_theta_full 0.999
_diffrn_measured_fraction_theta_max 0.998
_diffrn_measurement_device 'Bruker Apex II kappa CCD area detector'
_diffrn_measurement_device_type 'Bruker Apex II kappa CCD area detector'
_diffrn_measurement_method '\f and \w scans'
_diffrn_radiation_monochromator graphite
_diffrn_radiation_type MoK\a
_diffrn_radiation_wavelength 0.71073
_diffrn_reflns_av_R_equivalents 0.0594
_diffrn_reflns_av_unetI/netI 0.0940
_diffrn_reflns_Laue_measured_fraction_full 0.999
_diffrn_reflns_Laue_measured_fraction_max 0.998
_diffrn_reflns_limit_h_max 30
_diffrn_reflns_limit_h_min -30
_diffrn_reflns_limit_k_max 6
_diffrn_reflns_limit_k_min -8
_diffrn_reflns_limit_l_max 31
_diffrn_reflns_limit_l_min -28
_diffrn_reflns_number 29802
_diffrn_reflns_point_group_measured_fraction_full 0.941
_diffrn_reflns_point_group_measured_fraction_max 0.929
_diffrn_reflns_theta_full 26.000
_diffrn_reflns_theta_max 27.867
_diffrn_reflns_theta_min 2.162
_diffrn_source 'fine-focus sealed tube'
_diffrn_standards_number 0
_exptl_absorpt_coefficient_mu 0.100
_exptl_absorpt_correction_T_max 0.7456
_exptl_absorpt_correction_T_min 0.6526
_exptl_absorpt_correction_type multi-scan
_exptl_absorpt_process_details
;
SADABS-2014/4 (Bruker,2014/4) was used for absorption correction.
wR2(int) was 0.0634 before and 0.0533 after correction.
The Ratio of minimum to maximum transmission is 0.8753.
The \l/2 correction factor is 0.00150.
;
_exptl_crystal_colour colourless
_exptl_crystal_colour_primary colourless
_exptl_crystal_density_diffrn 1.063
_exptl_crystal_description block
_exptl_crystal_F_000 1160
_exptl_crystal_size_max 0.52
_exptl_crystal_size_mid 0.25
_exptl_crystal_size_min 0.2
_refine_diff_density_max 0.295
_refine_diff_density_min -0.325
_refine_diff_density_rms 0.050
_refine_ls_abs_structure_details
;
 Flack x determined using 2839 quotients [(I+)-(I-)]/[(I+)+(I-)]
 (Parsons and Flack (2004), Acta Cryst. A60, s61).
;
_refine_ls_abs_structure_Flack -0.06(8)
_refine_ls_extinction_method none
_refine_ls_goodness_of_fit_ref 1.010
_refine_ls_hydrogen_treatment constr
_refine_ls_matrix_type full
_refine_ls_number_parameters 806
_refine_ls_number_reflns 14418
_refine_ls_number_restraints 309
_refine_ls_restrained_S_all 1.047
_refine_ls_R_factor_all 0.1266
_refine_ls_R_factor_gt 0.0683
_refine_ls_shift/su_max 0.001
_refine_ls_shift/su_mean 0.000
_refine_ls_structure_factor_coef Fsqd
_refine_ls_weighting_details 'w=1/[\s^2^(Fo^2^)+(0.0529P)^2^+1.6311P] where P=(Fo^2^+2Fc^2^)/3'
_refine_ls_weighting_scheme calc
_refine_ls_wR_factor_gt 0.1315
_refine_ls_wR_factor_ref 0.1597
_reflns_Friedel_coverage 0.706
_reflns_Friedel_fraction_full 0.870
_reflns_Friedel_fraction_max 0.847
_reflns_number_gt 9210
_reflns_number_total 14418
_reflns_threshold_expression 'I > 2\s(I)'
_cod_data_source_file ja5b05848_si_002.cif
_cod_data_source_block testm1
_cod_original_cell_volume 3255.23(18)
_cod_database_code 4129448
_shelxl_version_number 2013-4
_shelx_space_group_comment
;
The symmetry employed for this shelxl refinement is uniquely defined
by the following loop, which should always be used as a source of
symmetry information in preference to the above space-group names.
They are only intended as comments.
;
_olex2_refinement_description
;
1. Fixed Uiso
 At 1.2 times of:
  All C(H) groups, All C(H,H) groups, All C(H,H,H,H) groups
 At 1.5 times of:
  All C(H,H,H) groups
2. Restrained distances
 C36-C34A = C36-C34 = C3_$1-C2_$1 = C3_$1-C1A_$1 = C3_$1-C1_$1
 1.53 with sigma of 0.005
 C48-C47 \\sim C48A-C47 \\sim C49-C48 \\sim C49-C48A
 with sigma of 0.01
 C64A-C63A \\sim C65A-C63A \\sim C66A-C63A \\sim C66-C63 \\sim C64-C63 \\sim
C65-C63
 with sigma of 0.01
 F2-C52 \\sim F2A-C52A
 with sigma of 0.01
 C51A-C50 \\sim C51-C50 \\sim C52A-C51A \\sim C52-C51 \\sim C53-C52A \\sim
C53-C52
 with sigma of 0.01
 C55A-C54 \\sim C55-C54 \\sim C56-C55 \\sim C56-C55A
 with sigma of 0.01
 Si2A-O2 \\sim Si2-O2
 with sigma of 0.01
 Si2A-C61A \\sim Si2A-C62A \\sim Si2-C62 \\sim Si2-C61
 with sigma of 0.01
 Si2-C63 \\sim Si2A-C63A
 with sigma of 0.01
3. Uiso/Uaniso restraints and constraints
C34 \\sim C36 \\sim C35 \\sim C34A \\sim C35A: within 2A with sigma of 0.003
and sigma for terminal atoms of 0.006
C2 \\sim C3 \\sim C1 \\sim C1A: within 2A with sigma of 0.003 and sigma for
terminal atoms of 0.006
Si2 \\sim C62 \\sim Si2A \\sim C66 \\sim C65 \\sim C61 \\sim C63 \\sim C63A
\\sim C64 \\sim C62A \\sim C61A \\sim C66A \\sim C64A \\sim C65A: within 2A
with sigma of 0.005 and sigma for terminal atoms of 0.01
Uanis(C60) \\sim Ueq: with sigma of 0.003 and sigma for terminal atoms of 0.006
Uanis(C55A) \\sim Ueq, Uanis(C55) \\sim Ueq, Uanis(C48) \\sim Ueq, Uanis(C48A)
\\sim Ueq: with sigma of 0.003 and sigma for terminal atoms of 0.006
Uanis(F2A) = Uanis(F2)
4. Others
 Fixed Sof: F2(0.5665) Si2(0.47514) H49A(0.4335) H49(0.5665) C55A(0.4335)
 H55A(0.4335) H55B(0.4335) H47C(0.4335) H47D(0.4335) H47A(0.5665) H47B(0.5665)
 H50(0.5665) H50A(0.4335) C34(0.56673) H34A(0.56673) H34B(0.56673)
 H34C(0.56673) C51(0.5665) H51A(0.5665) H51B(0.5665) C48A(0.4335) H48A(0.4335)
 H48B(0.4335) H36(0.56673) H36A(0.43327) C52(0.5665) H52(0.5665) H53(0.5665)
 H53A(0.4335) H3A(0.46505) H3B(0.53495) C35(0.56673) H35A(0.56673)
 H35B(0.56673) H35C(0.56673) H56C(0.4335) H56D(0.4335) H56A(0.5665)
 H56B(0.5665) C1(0.46505) H1A(0.46505) H1B(0.46505) H1C(0.46505) C62(0.47514)
 H62A(0.47514) H62B(0.47514) H62C(0.47514) Si2A(0.52486) C66(0.47514)
 H66A(0.47514) H66B(0.47514) H66C(0.47514) C65(0.47514) H65A(0.47514)
 H65B(0.47514) H65C(0.47514) C61(0.47514) H61A(0.47514) H61B(0.47514)
 H61C(0.47514) C63(0.47514) C63A(0.52486) C64(0.47514) H64A(0.47514)
 H64B(0.47514) H64C(0.47514) C62A(0.52486) H62D(0.52486) H62E(0.52486)
 H62F(0.52486) C61A(0.52486) H61D(0.52486) H61E(0.52486) H61F(0.52486)
 C66A(0.52486) H66D(0.52486) H66E(0.52486) H66F(0.52486) C64A(0.52486)
 H64D(0.52486) H64E(0.52486) H64F(0.52486) C65A(0.52486) H65D(0.52486)
 H65E(0.52486) H65F(0.52486) C48(0.5665) H48C(0.5665) H48D(0.5665) C51A(0.4335)
 H51C(0.4335) H51D(0.4335) C52A(0.4335) H52A(0.4335) F2A(0.4335) C55(0.5665)
 H55C(0.5665) H55D(0.5665) C1A(0.53495) H1AA(0.53495) H1AB(0.53495)
 H1AC(0.53495) C34A(0.43327) H34D(0.43327) H34E(0.43327) H34F(0.43327)
 C35A(0.43327) H35D(0.43327) H35E(0.43327) H35F(0.43327)
5.a Ternary CH refined with riding coordinates:
 C16(H16), C19(H19), C9(H9), C49(H49A), C49(H49), C17(H17), C42(H42), C57(H57),
  C7(H7), C24(H24), C20(H20), C50(H50), C50(H50A), C12(H12), C45(H45), C40(H40),
  C36(H36), C36(H36A), C52(H52), C53(H53), C53(H53A), C3(H3A), C3(H3B),
 C52A(H52A)
5.b Secondary CH2 refined with riding coordinates:
 C11(H11A,H11B), C6(H6A,H6B), C5(H5A,H5B), C4(H4A,H4B), C18(H18A,H18B),
 C10(H10A,H10B), C37(H37A,H37B), C22(H22A,H22B), C15(H15A,H15B), C39(H39A,H39B),
  C44(H44A,H44B), C23(H23A,H23B), C14(H14A,H14B), C55A(H55A,H55B), C47(H47C,
 H47D), C47(H47A,H47B), C43(H43A,H43B), C38(H38A,H38B), C25(H25A,H25B),
 C51(H51A,H51B), C48A(H48A,H48B), C58(H58A,H58B), C56(H56C,H56D), C56(H56A,
 H56B), C48(H48C,H48D), C51A(H51C,H51D), C55(H55C,H55D)
5.c Idealised Me refined as rotating group:
 C31(H31A,H31B,H31C), C2(H2A,H2B,H2C), C41(H41A,H41B,H41C), C59(H59A,H59B,
 H59C), C34(H34A,H34B,H34C), C27(H27A,H27B,H27C), C26(H26A,H26B,H26C), C33(H33A,
 H33B,H33C), C32(H32A,H32B,H32C), C8(H8A,H8B,H8C), C60(H60A,H60B,H60C),
 C29(H29A,H29B,H29C), C35(H35A,H35B,H35C), C28(H28A,H28B,H28C), C1(H1A,H1B,H1C),
  C62(H62A,H62B,H62C), C66(H66A,H66B,H66C), C65(H65A,H65B,H65C), C61(H61A,H61B,
 H61C), C64(H64A,H64B,H64C), C62A(H62D,H62E,H62F), C61A(H61D,H61E,H61F),
 C66A(H66D,H66E,H66F), C64A(H64D,H64E,H64F), C65A(H65D,H65E,H65F), C1A(H1AA,
 H1AB,H1AC), C34A(H34D,H34E,H34F), C35A(H35D,H35E,H35F)
;
_olex2_submission_special_instructions 'No special instructions were received'

loop_
_space_group_symop_operation_xyz
'x, y, z'
'-x, y+1/2, -z'

loop_
_atom_site_label
_atom_site_type_symbol
_atom_site_fract_x
_atom_site_fract_y
_atom_site_fract_z
_atom_site_U_iso_or_equiv
_atom_site_adp_type
_atom_site_occupancy
_atom_site_site_symmetry_order
_atom_site_calc_flag
_atom_site_refinement_flags_posn
_atom_site_refinement_flags_adp
_atom_site_refinement_flags_occupancy
_atom_site_disorder_assembly
_atom_site_disorder_group
Si1 Si 0.85207(6) 0.43288(18) 0.61263(5) 0.0245(3) Uani 1 1 d . . . . .
O1 O 0.82121(14) 0.5861(4) 0.55486(12) 0.0265(7) Uani 1 1 d . . . . .
O2 O 0.33385(16) 0.7383(5) 1.06487(16) 0.0436(9) Uani 1 1 d D . . . .
F1 F 0.99370(12) 0.7053(5) 0.44888(12) 0.0416(7) Uani 1 1 d . . . . .
F2 F 0.5029(4) 0.7531(13) 0.9515(4) 0.062(2) Uani 0.5665 1 d D . P A 1
Si2 Si 0.29763(15) 0.6170(4) 1.10858(13) 0.0372(7) Uani 0.4751 1 d D U P B 1
C11 C 0.9757(2) 0.5282(7) 0.24267(19) 0.0297(10) Uani 1 1 d . . . . .
H11A H 0.9912 0.3837 0.2572 0.036 Uiso 1 1 calc R . . . .
H11B H 1.0075 0.6367 0.2595 0.036 Uiso 1 1 calc R . . . .
C31 C 0.7947(3) 0.6862(8) 0.6780(3) 0.0537(16) Uani 1 1 d . . . . .
H31A H 0.8348 0.7408 0.7000 0.081 Uiso 1 1 calc GR . . . .
H31B H 0.7674 0.6952 0.7026 0.081 Uiso 1 1 calc GR . . . .
H31C H 0.7784 0.7729 0.6424 0.081 Uiso 1 1 calc GR . . . .
C6 C 0.8912(2) 0.6270(8) 0.0479(2) 0.0353(11) Uani 1 1 d . . . . .
H6A H 0.9270 0.5337 0.0646 0.042 Uiso 1 1 calc R . . . .
H6B H 0.8555 0.5321 0.0330 0.042 Uiso 1 1 calc R . . . .
C5 C 0.9009(3) 0.7509(9) -0.0037(2) 0.0525(15) Uani 1 1 d . . . . .
H5A H 0.8640 0.8360 -0.0224 0.063 Uiso 1 1 calc R . . . .
H5B H 0.9348 0.8533 0.0113 0.063 Uiso 1 1 calc R . . . .
C4 C 0.9146(2) 0.6108(8) -0.0494(2) 0.0358(11) Uani 1 1 d . . . . .
H4A H 0.9494 0.5186 -0.0290 0.043 Uiso 1 1 calc R . . . .
H4B H 0.8794 0.5142 -0.0649 0.043 Uiso 1 1 calc R . . . .
C16 C 0.85671(19) 0.6677(6) 0.32562(18) 0.0234(9) Uani 1 1 d . . . . .
H16 H 0.8374 0.5225 0.3167 0.028 Uiso 1 1 calc R . . . .
C13 C 0.8839(2) 0.7430(6) 0.21053(18) 0.0250(9) Uani 1 1 d . . . . .
C18 C 0.9581(2) 0.4812(7) 0.36456(19) 0.0277(10) Uani 1 1 d . . . . .
H18A H 0.9421 0.3353 0.3522 0.033 Uiso 1 1 calc R . . . .
H18B H 1.0007 0.4855 0.3636 0.033 Uiso 1 1 calc R . . . .
C19 C 0.9570(2) 0.5194(7) 0.42720(19) 0.0282(10) Uani 1 1 d . . . . .
H19 H 0.9754 0.3921 0.4518 0.034 Uiso 1 1 calc R . . . .
C10 C 0.9555(2) 0.5361(7) 0.17424(19) 0.0311(10) Uani 1 1 d . . . . .
H10A H 0.9839 0.6258 0.1602 0.037 Uiso 1 1 calc R . . . .
H10B H 0.9551 0.3892 0.1580 0.037 Uiso 1 1 calc R . . . .
C9 C 0.8913(2) 0.6338(7) 0.15414(18) 0.0269(10) Uani 1 1 d . . . . .
H9 H 0.8620 0.5112 0.1443 0.032 Uiso 1 1 calc R . . . .
C37 C 0.4022(3) 0.3712(9) 0.4598(3) 0.0567(17) Uani 1 1 d . . . . .
H37A H 0.3719 0.2557 0.4570 0.068 Uiso 1 1 calc R . . . .
H37B H 0.4424 0.3102 0.4809 0.068 Uiso 1 1 calc R . . . .
C49 C 0.3609(2) 0.7023(7) 0.8315(2) 0.0359(12) Uani 1 1 d D . . . .
H49A H 0.3478 0.5496 0.8333 0.043 Uiso 0.4335 1 calc R . P C 2
H49 H 0.3406 0.5583 0.8258 0.043 Uiso 0.5665 1 calc R . P D 1
C17 C 0.9213(2) 0.6444(6) 0.32076(18) 0.0238(9) Uani 1 1 d . . . . .
H17 H 0.9420 0.7874 0.3292 0.029 Uiso 1 1 calc R . . . .
C42 C 0.3916(2) 0.5605(7) 0.6619(2) 0.0337(11) Uani 1 1 d . . . . .
H42 H 0.3646 0.4328 0.6597 0.040 Uiso 1 1 calc R . . . .
C57 C 0.3355(2) 0.6848(8) 1.0061(3) 0.0435(13) Uani 1 1 d . . . . .
H57 H 0.3210 0.5333 0.9973 0.052 Uiso 1 1 calc R . . . .
C22 C 0.7909(2) 0.7081(7) 0.39418(19) 0.0302(10) Uani 1 1 d . . . . .
H22A H 0.7659 0.8243 0.3704 0.036 Uiso 1 1 calc R . . . .
H22B H 0.7732 0.5689 0.3771 0.036 Uiso 1 1 calc R . . . .
C15 C 0.8189(2) 0.8207(8) 0.27797(19) 0.0345(11) Uani 1 1 d . . . . .
H15A H 0.7765 0.8197 0.2795 0.041 Uiso 1 1 calc R . . . .
H15B H 0.8347 0.9688 0.2869 0.041 Uiso 1 1 calc R . . . .
C21 C 0.8559(2) 0.7254(6) 0.38915(18) 0.0230(9) Uani 1 1 d . . . . .
C7 C 0.8814(2) 0.7688(8) 0.0978(2) 0.0334(11) Uani 1 1 d . . . . .
H7 H 0.9130 0.8842 0.1064 0.040 Uiso 1 1 calc R . . . .
C39 C 0.3879(2) 0.4748(8) 0.5578(2) 0.0437(13) Uani 1 1 d . . . . .
H39A H 0.4270 0.4027 0.5772 0.052 Uiso 1 1 calc R . . . .
H39B H 0.3555 0.3657 0.5528 0.052 Uiso 1 1 calc R . . . .
C46 C 0.3841(2) 0.7055(7) 0.7127(2) 0.0341(11) Uani 1 1 d . . . . .
C44 C 0.4783(2) 0.5152(10) 0.7515(3) 0.0546(17) Uani 1 1 d . . . . .
H44A H 0.4964 0.3828 0.7726 0.066 Uiso 1 1 calc R . . . .
H44B H 0.5084 0.6332 0.7622 0.066 Uiso 1 1 calc R . . . .
C23 C 0.7872(2) 0.7235(7) 0.45715(19) 0.0305(10) Uani 1 1 d . . . . .
H23A H 0.7996 0.8697 0.4727 0.037 Uiso 1 1 calc R . . . .
H23B H 0.7446 0.7013 0.4569 0.037 Uiso 1 1 calc R . . . .
C24 C 0.82719(19) 0.5589(7) 0.49740(18) 0.0236(9) Uani 1 1 d . . . . .
H24 H 0.8120 0.4121 0.4830 0.028 Uiso 1 1 calc R . . . .
C14 C 0.8193(2) 0.7620(8) 0.2155(2) 0.0363(12) Uani 1 1 d . . . . .
H14A H 0.7970 0.8737 0.1878 0.044 Uiso 1 1 calc R . . . .
H14B H 0.7979 0.6234 0.2041 0.044 Uiso 1 1 calc R . . . .
C55A C 0.2966(4) 0.826(2) 0.8968(4) 0.039(4) Uani 0.4335 1 d D U P E 2
H55A H 0.2702 0.7083 0.8754 0.047 Uiso 0.4335 1 calc R . P E 2
H55B H 0.2803 0.9633 0.8773 0.047 Uiso 0.4335 1 calc R . P E 2
C47 C 0.3202(2) 0.7254(11) 0.7186(2) 0.0610(18) Uani 1 1 d D . . . .
H47C H 0.3000 0.5846 0.7075 0.073 Uiso 0.4335 1 calc R . P F 2
H47D H 0.2981 0.8309 0.6888 0.073 Uiso 0.4335 1 calc R . P F 2
H47A H 0.3025 0.5813 0.7203 0.073 Uiso 0.5665 1 calc R . P G 1
H47B H 0.2936 0.8054 0.6848 0.073 Uiso 0.5665 1 calc R . P G 1
C2 C 0.9436(3) 0.5506(9) -0.1422(2) 0.0555(15) Uani 1 1 d D U . . .
H2A H 0.9802 0.4705 -0.1215 0.083 Uiso 1 1 calc GR . . . .
H2B H 0.9505 0.6285 -0.1755 0.083 Uiso 1 1 calc GR . . . .
H2C H 0.9097 0.4501 -0.1567 0.083 Uiso 1 1 calc GR . . . .
C20 C 0.89451(18) 0.5546(6) 0.43196(17) 0.0201(8) Uani 1 1 d . . . . .
H20 H 0.8731 0.4155 0.4184 0.024 Uiso 1 1 calc R . . . .
C54 C 0.3602(2) 0.7927(7) 0.8923(2) 0.0378(12) Uani 1 1 d D . . . .
C43 C 0.4577(2) 0.4787(8) 0.6852(3) 0.0466(14) Uani 1 1 d . . . . .
H43A H 0.4597 0.3236 0.6762 0.056 Uiso 1 1 calc R . . . .
H43B H 0.4841 0.5589 0.6664 0.056 Uiso 1 1 calc R . . . .
C50 C 0.4247(2) 0.6765(7) 0.8251(2) 0.0361(12) Uani 1 1 d D . . . .
H50 H 0.4459 0.8186 0.8292 0.043 Uiso 0.5665 1 calc R . P H 1
H50A H 0.4396 0.8264 0.8227 0.043 Uiso 0.4335 1 calc R . P I 2
C41 C 0.3140(3) 0.7429(11) 0.5762(3) 0.0627(19) Uani 1 1 d . . . . .
H41A H 0.2844 0.6346 0.5798 0.094 Uiso 1 1 calc GR . . . .
H41B H 0.3059 0.7833 0.5348 0.094 Uiso 1 1 calc GR . . . .
H41C H 0.3106 0.8704 0.5993 0.094 Uiso 1 1 calc GR . . . .
C12 C 0.9174(2) 0.5797(6) 0.25789(18) 0.0250(9) Uani 1 1 d . . . . .
H12 H 0.8926 0.4451 0.2498 0.030 Uiso 1 1 calc R . . . .
C38 C 0.3888(3) 0.5482(9) 0.4972(2) 0.0497(14) Uani 1 1 d . . . . .
H38A H 0.3489 0.6119 0.4765 0.060 Uiso 1 1 calc R . . . .
H38B H 0.4198 0.6625 0.5018 0.060 Uiso 1 1 calc R . . . .
C59 C 0.4129(3) 0.9260(8) 0.7093(2) 0.0592(17) Uani 1 1 d . . . . .
H59A H 0.4529 0.9059 0.7036 0.089 Uiso 1 1 calc GR . . . .
H59B H 0.4173 1.0050 0.7460 0.089 Uiso 1 1 calc GR . . . .
H59C H 0.3869 1.0079 0.6762 0.089 Uiso 1 1 calc GR . . . .
C25 C 0.89204(19) 0.5791(6) 0.49514(17) 0.0224(9) Uani 1 1 d . . . . .
H25A H 0.9174 0.4667 0.5202 0.027 Uiso 1 1 calc R . . . .
H25B H 0.9085 0.7215 0.5107 0.027 Uiso 1 1 calc R . . . .
C34 C 0.4411(5) 0.6210(16) 0.3953(6) 0.062(3) Uani 0.5667 1 d D U P J 1
H34A H 0.4292 0.7422 0.4158 0.094 Uiso 0.5667 1 calc GR . P J 1
H34B H 0.4352 0.6599 0.3540 0.094 Uiso 0.5667 1 calc GR . P J 1
H34C H 0.4839 0.5869 0.4140 0.094 Uiso 0.5667 1 calc GR . P J 1
C45 C 0.4206(2) 0.5750(7) 0.7662(2) 0.0341(11) Uani 1 1 d . . . . .
H45 H 0.3978 0.4373 0.7650 0.041 Uiso 1 1 calc R . . . .
C27 C 0.8792(2) 0.9558(7) 0.40598(19) 0.0337(11) Uani 1 1 d . . . . .
H27A H 0.9186 0.9741 0.3988 0.051 Uiso 1 1 calc GR . . . .
H27B H 0.8837 0.9806 0.4478 0.051 Uiso 1 1 calc GR . . . .
H27C H 0.8502 1.0595 0.3821 0.051 Uiso 1 1 calc GR . . . .
C51 C 0.4612(9) 0.515(3) 0.8710(5) 0.043(5) Uani 0.5665 1 d D . P A 1
H51A H 0.4428 0.3704 0.8622 0.052 Uiso 0.5665 1 calc R . P A 1
H51B H 0.5032 0.5070 0.8684 0.052 Uiso 0.5665 1 calc R . P A 1
C40 C 0.3780(2) 0.6497(8) 0.5992(2) 0.0374(12) Uani 1 1 d . . . . .
H40 H 0.4074 0.7686 0.5999 0.045 Uiso 1 1 calc R . . . .
C26 C 0.9156(2) 0.9631(7) 0.21888(19) 0.0346(11) Uani 1 1 d . . . . .
H26A H 0.9560 0.9480 0.2138 0.052 Uiso 1 1 calc GR . . . .
H26B H 0.9193 1.0172 0.2585 0.052 Uiso 1 1 calc GR . . . .
H26C H 0.8916 1.0646 0.1896 0.052 Uiso 1 1 calc GR . . . .
C48A C 0.3110(5) 0.792(2) 0.7786(3) 0.033(3) Uani 0.4335 1 d D U P K 2
H48A H 0.3108 0.9514 0.7812 0.039 Uiso 0.4335 1 calc R . P K 2
H48B H 0.2711 0.7395 0.7803 0.039 Uiso 0.4335 1 calc R . P K 2
C33 C 0.7376(2) 0.3634(9) 0.6275(2) 0.0474(14) Uani 1 1 d . . . . .
H33A H 0.7195 0.4542 0.5931 0.071 Uiso 1 1 calc GR . . . .
H33B H 0.7117 0.3644 0.6535 0.071 Uiso 1 1 calc GR . . . .
H33C H 0.7415 0.2157 0.6146 0.071 Uiso 1 1 calc GR . . . .
C58 C 0.3989(2) 0.6994(9) 1.0022(2) 0.0457(13) Uani 1 1 d . . . . .
H58A H 0.4253 0.5980 1.0306 0.055 Uiso 1 1 calc R . . . .
H58B H 0.4147 0.8469 1.0127 0.055 Uiso 1 1 calc R . . . .
C36 C 0.4026(2) 0.4269(9) 0.3983(2) 0.0541(14) Uani 1 1 d D U . . .
H36 H 0.3600 0.4660 0.3761 0.065 Uiso 0.5667 1 calc R . P J 1
H36A H 0.3685 0.5291 0.3810 0.065 Uiso 0.4333 1 calc R . P J 2
C52 C 0.4629(4) 0.5796(19) 0.9332(6) 0.037(3) Uani 0.5665 1 d D . P A 1
H52 H 0.4786 0.4549 0.9600 0.044 Uiso 0.5665 1 calc R . P A 1
C32 C 0.8261(3) 0.3171(9) 0.7165(2) 0.0494(15) Uani 1 1 d . . . . .
H32A H 0.8290 0.1659 0.7058 0.074 Uiso 1 1 calc GR . . . .
H32B H 0.7993 0.3288 0.7416 0.074 Uiso 1 1 calc GR . . . .
H32C H 0.8665 0.3709 0.7379 0.074 Uiso 1 1 calc GR . . . .
C53 C 0.4009(2) 0.6455(8) 0.9399(2) 0.0430(13) Uani 1 1 d D . . . .
H53 H 0.3781 0.5064 0.9321 0.052 Uiso 0.5665 1 calc R . P A 1
H53A H 0.3879 0.4927 0.9307 0.052 Uiso 0.4335 1 calc R . P A 2
C30 C 0.8002(2) 0.4506(8) 0.66062(19) 0.0317(10) Uani 1 1 d . . . . .
C8 C 0.8196(3) 0.8787(10) 0.0782(2) 0.0608(19) Uani 1 1 d . . . . .
H8A H 0.8146 0.9513 0.0405 0.091 Uiso 1 1 calc GR . . . .
H8B H 0.8169 0.9848 0.1078 0.091 Uiso 1 1 calc GR . . . .
H8C H 0.7876 0.7707 0.0737 0.091 Uiso 1 1 calc GR . . . .
C3 C 0.9286(3) 0.7088(8) -0.1005(2) 0.0616(15) Uani 1 1 d D U . . .
H3A H 0.9719 0.7393 -0.0786 0.074 Uiso 0.465 1 calc R . P L 1
H3B H 0.9668 0.7924 -0.0834 0.074 Uiso 0.5349 1 calc R . P M 2
C60 C 0.3829(4) 1.0252(9) 0.8993(3) 0.076(2) Uani 1 1 d . U . . .
H60A H 0.4214 1.0342 0.8898 0.114 Uiso 1 1 calc GR . . . .
H60B H 0.3891 1.0721 0.9400 0.114 Uiso 1 1 calc GR . . . .
H60C H 0.3528 1.1184 0.8726 0.114 Uiso 1 1 calc GR . . . .
C29 C 0.9286(2) 0.5394(8) 0.6527(2) 0.0409(12) Uani 1 1 d . . . . .
H29A H 0.9561 0.5180 0.6287 0.061 Uiso 1 1 calc GR . . . .
H29B H 0.9444 0.4627 0.6901 0.061 Uiso 1 1 calc GR . . . .
H29C H 0.9256 0.6934 0.6603 0.061 Uiso 1 1 calc GR . . . .
C35 C 0.4166(7) 0.215(3) 0.3712(6) 0.053(3) Uani 0.5667 1 d . U P J 1
H35A H 0.4578 0.1673 0.3924 0.079 Uiso 0.5667 1 calc GR . P J 1
H35B H 0.4135 0.2379 0.3297 0.079 Uiso 0.5667 1 calc GR . P J 1
H35C H 0.3874 0.1042 0.3744 0.079 Uiso 0.5667 1 calc GR . P J 1
C28 C 0.8587(2) 0.1497(7) 0.5896(2) 0.0368(12) Uani 1 1 d . . . . .
H28A H 0.8185 0.0952 0.5679 0.055 Uiso 1 1 calc GR . . . .
H28B H 0.8758 0.0603 0.6245 0.055 Uiso 1 1 calc GR . . . .
H28C H 0.8853 0.1444 0.5642 0.055 Uiso 1 1 calc GR . . . .
C56 C 0.2939(3) 0.8309(12) 0.9618(2) 0.068(2) Uani 1 1 d D . . . .
H56C H 0.3022 0.9804 0.9764 0.082 Uiso 0.4335 1 calc R . P E 2
H56D H 0.2518 0.7969 0.9612 0.082 Uiso 0.4335 1 calc R . P E 2
H56A H 0.3079 0.9821 0.9679 0.082 Uiso 0.5665 1 calc R . P E 1
H56B H 0.2519 0.8224 0.9645 0.082 Uiso 0.5665 1 calc R . P E 1
C1 C 0.9126(7) 0.9421(14) -0.1153(6) 0.060(3) Uani 0.465 1 d D U P N 1
H1A H 0.8687 0.9615 -0.1242 0.089 Uiso 0.465 1 calc GR . P N 1
H1B H 0.9254 0.9834 -0.1496 0.089 Uiso 0.465 1 calc GR . P N 1
H1C H 0.9335 1.0327 -0.0816 0.089 Uiso 0.465 1 calc GR . P N 1
C62 C 0.2742(5) 0.3387(13) 1.0856(5) 0.031(2) Uani 0.4751 1 d D U P B 1
H62A H 0.2512 0.3371 1.0438 0.047 Uiso 0.4751 1 calc GR . P B 1
H62B H 0.2487 0.2835 1.1089 0.047 Uiso 0.4751 1 calc GR . P B 1
H62C H 0.3103 0.2477 1.0921 0.047 Uiso 0.4751 1 calc GR . P B 1
Si2A Si 0.33861(13) 0.5591(4) 1.11152(11) 0.0358(6) Uani 0.5249 1 d D U P B 2
C66 C 0.3582(6) 0.863(2) 1.2083(9) 0.041(3) Uani 0.4751 1 d D U P B 1
H66A H 0.3725 0.9402 1.1789 0.062 Uiso 0.4751 1 calc GR . P B 1
H66B H 0.3903 0.8624 1.2460 0.062 Uiso 0.4751 1 calc GR . P B 1
H66C H 0.3223 0.9359 1.2131 0.062 Uiso 0.4751 1 calc GR . P B 1
C65 C 0.3099(6) 0.527(2) 1.2284(5) 0.037(3) Uani 0.4751 1 d D U P B 1
H65A H 0.2699 0.5928 1.2219 0.055 Uiso 0.4751 1 calc GR . P B 1
H65B H 0.3340 0.5481 1.2695 0.055 Uiso 0.4751 1 calc GR . P B 1
H65C H 0.3053 0.3728 1.2197 0.055 Uiso 0.4751 1 calc GR . P B 1
C61 C 0.2241(4) 0.758(2) 1.0956(5) 0.044(3) Uani 0.4751 1 d D U P B 1
H61A H 0.2311 0.9139 1.0990 0.066 Uiso 0.4751 1 calc GR . P B 1
H61B H 0.2045 0.7115 1.1249 0.066 Uiso 0.4751 1 calc GR . P B 1
H61C H 0.1978 0.7238 1.0561 0.066 Uiso 0.4751 1 calc GR . P B 1
C63 C 0.3421(4) 0.6330(14) 1.1879(4) 0.0402(17) Uani 0.4751 1 d D U P B 1
C63A C 0.3020(4) 0.6739(13) 1.1654(4) 0.0412(16) Uani 0.5249 1 d D U P B 2
C64 C 0.4036(5) 0.523(2) 1.1960(5) 0.053(3) Uani 0.4751 1 d D U P B 1
H64A H 0.3971 0.3793 1.1780 0.080 Uiso 0.4751 1 calc GR . P B 1
H64B H 0.4249 0.5087 1.2381 0.080 Uiso 0.4751 1 calc GR . P B 1
H64C H 0.4281 0.6093 1.1771 0.080 Uiso 0.4751 1 calc GR . P B 1
C62A C 0.4200(4) 0.511(2) 1.1484(5) 0.069(3) Uani 0.5249 1 d D U P B 2
H62D H 0.4392 0.4537 1.1198 0.103 Uiso 0.5249 1 calc GR . P B 2
H62E H 0.4245 0.4068 1.1803 0.103 Uiso 0.5249 1 calc GR . P B 2
H62F H 0.4396 0.6466 1.1645 0.103 Uiso 0.5249 1 calc GR . P B 2
C61A C 0.3092(7) 0.3009(15) 1.0771(5) 0.067(4) Uani 0.5249 1 d D U P B 2
H61D H 0.2675 0.3201 1.0519 0.100 Uiso 0.5249 1 calc GR . P B 2
H61E H 0.3099 0.1947 1.1077 0.100 Uiso 0.5249 1 calc GR . P B 2
H61F H 0.3347 0.2503 1.0532 0.100 Uiso 0.5249 1 calc GR . P B 2
C66A C 0.2408(5) 0.773(2) 1.1343(6) 0.067(3) Uani 0.5249 1 d D U P B 2
H66D H 0.2455 0.8791 1.1054 0.100 Uiso 0.5249 1 calc GR . P B 2
H66E H 0.2247 0.8449 1.1633 0.100 Uiso 0.5249 1 calc GR . P B 2
H66F H 0.2126 0.6603 1.1142 0.100 Uiso 0.5249 1 calc GR . P B 2
C64A C 0.3359(7) 0.864(2) 1.1989(8) 0.057(3) Uani 0.5249 1 d D U P B 2
H64D H 0.3738 0.8145 1.2270 0.085 Uiso 0.5249 1 calc GR . P B 2
H64E H 0.3109 0.9355 1.2202 0.085 Uiso 0.5249 1 calc GR . P B 2
H64F H 0.3452 0.9660 1.1712 0.085 Uiso 0.5249 1 calc GR . P B 2
C65A C 0.2932(7) 0.496(2) 1.2067(6) 0.061(3) Uani 0.5249 1 d D U P B 2
H65D H 0.2661 0.3854 1.1839 0.092 Uiso 0.5249 1 calc GR . P B 2
H65E H 0.2754 0.5578 1.2358 0.092 Uiso 0.5249 1 calc GR . P B 2
H65F H 0.3326 0.4314 1.2270 0.092 Uiso 0.5249 1 calc GR . P B 2
C48 C 0.3277(5) 0.8517(15) 0.7776(3) 0.039(3) Uani 0.5665 1 d D U P K 1
H48C H 0.2874 0.8943 0.7806 0.047 Uiso 0.5665 1 calc R . P K 1
H48D H 0.3518 0.9839 0.7781 0.047 Uiso 0.5665 1 calc R . P K 1
C51A C 0.4691(11) 0.578(3) 0.8804(5) 0.044(7) Uani 0.4335 1 d D . P A 2
H51C H 0.4611 0.4209 0.8803 0.052 Uiso 0.4335 1 calc R . P A 2
H51D H 0.5108 0.5964 0.8778 0.052 Uiso 0.4335 1 calc R . P A 2
C52A C 0.4662(5) 0.670(2) 0.9387(8) 0.064(8) Uani 0.4335 1 d D . P A 2
H52A H 0.4923 0.5791 0.9709 0.077 Uiso 0.4335 1 calc R . P A 2
F2A F 0.4892(5) 0.8789(15) 0.9464(5) 0.062(2) Uani 0.4335 1 d D . P A 2
C55 C 0.2972(4) 0.7461(19) 0.9023(4) 0.043(3) Uani 0.5665 1 d D U P E 1
H55C H 0.2649 0.8146 0.8704 0.052 Uiso 0.5665 1 calc R . P E 1
H55D H 0.2899 0.5889 0.9003 0.052 Uiso 0.5665 1 calc R . P E 1
C1A C 0.8846(6) 0.8676(18) -0.1380(5) 0.062(3) Uani 0.5349 1 d D U P N 2
H1AA H 0.8461 0.7949 -0.1572 0.093 Uiso 0.5349 1 calc GR . P N 2
H1AB H 0.9015 0.9265 -0.1681 0.093 Uiso 0.5349 1 calc GR . P N 2
H1AC H 0.8775 0.9849 -0.1132 0.093 Uiso 0.5349 1 calc GR . P N 2
C34A C 0.4626(5) 0.544(2) 0.4028(8) 0.054(3) Uani 0.4333 1 d D U P J 2
H34D H 0.4655 0.6736 0.4268 0.081 Uiso 0.4333 1 calc GR . P J 2
H34E H 0.4639 0.5836 0.3633 0.081 Uiso 0.4333 1 calc GR . P J 2
H34F H 0.4967 0.4478 0.4212 0.081 Uiso 0.4333 1 calc GR . P J 2
C35A C 0.4011(9) 0.250(4) 0.3529(8) 0.055(3) Uani 0.4333 1 d . U P J 2
H35D H 0.4309 0.1387 0.3707 0.083 Uiso 0.4333 1 calc GR . P J 2
H35E H 0.4107 0.3124 0.3189 0.083 Uiso 0.4333 1 calc GR . P J 2
H35F H 0.3605 0.1858 0.3401 0.083 Uiso 0.4333 1 calc GR . P J 2

loop_
_atom_site_aniso_label
_atom_site_aniso_U_11
_atom_site_aniso_U_22
_atom_site_aniso_U_33
_atom_site_aniso_U_23
_atom_site_aniso_U_13
_atom_site_aniso_U_12
Si1 0.0298(7) 0.0207(6) 0.0218(6) 0.0010(5) 0.0058(5) -0.0039(5)
O1 0.0328(18) 0.0282(16) 0.0203(16) 0.0018(12) 0.0105(13) 0.0036(13)
O2 0.046(2) 0.0337(18) 0.060(3) -0.0134(16) 0.0297(19) -0.0069(15)
F1 0.0357(17) 0.0578(18) 0.0325(16) -0.0067(13) 0.0120(13) -0.0180(13)
F2 0.041(4) 0.081(6) 0.067(3) -0.015(5) 0.022(3) -0.025(4)
Si2 0.0420(18) 0.0301(14) 0.0366(16) 0.0020(11) 0.0072(13) -0.0030(13)
C11 0.041(3) 0.027(2) 0.024(2) 0.0011(18) 0.012(2) 0.002(2)
C31 0.086(5) 0.038(3) 0.057(4) -0.003(3) 0.052(3) 0.003(3)
C6 0.043(3) 0.039(3) 0.026(3) -0.009(2) 0.013(2) -0.006(2)
C5 0.082(5) 0.054(3) 0.027(3) 0.000(2) 0.025(3) 0.008(3)
C4 0.040(3) 0.041(3) 0.027(3) -0.003(2) 0.012(2) 0.001(2)
C16 0.028(3) 0.020(2) 0.022(2) -0.0030(16) 0.0080(18) -0.0007(17)
C13 0.032(3) 0.023(2) 0.020(2) 0.0007(17) 0.0093(19) 0.0013(18)
C18 0.030(3) 0.025(2) 0.030(3) 0.0032(17) 0.013(2) 0.0020(17)
C19 0.028(3) 0.030(2) 0.029(3) 0.0001(18) 0.011(2) -0.0024(18)
C10 0.045(3) 0.026(2) 0.029(3) 0.0000(19) 0.020(2) -0.001(2)
C9 0.038(3) 0.024(2) 0.021(2) -0.0055(17) 0.012(2) -0.0044(19)
C37 0.052(4) 0.052(4) 0.079(5) -0.022(3) 0.041(3) -0.009(3)
C49 0.026(3) 0.029(2) 0.051(3) -0.010(2) 0.010(2) 0.0017(19)
C17 0.033(3) 0.0177(19) 0.023(2) -0.0009(16) 0.0109(19) -0.0040(17)
C42 0.028(3) 0.021(2) 0.057(3) -0.007(2) 0.021(2) -0.0043(19)
C57 0.037(3) 0.034(3) 0.067(4) -0.019(3) 0.027(3) -0.008(2)
C22 0.034(3) 0.035(2) 0.022(2) -0.0030(19) 0.008(2) 0.005(2)
C15 0.040(3) 0.043(3) 0.023(3) 0.004(2) 0.013(2) 0.013(2)
C21 0.033(3) 0.017(2) 0.017(2) -0.0009(16) 0.0035(18) 0.0001(17)
C7 0.044(3) 0.038(3) 0.020(3) -0.0015(18) 0.012(2) 0.002(2)
C39 0.036(3) 0.039(3) 0.065(4) -0.016(2) 0.028(3) -0.007(2)
C46 0.031(3) 0.024(2) 0.044(3) -0.003(2) 0.005(2) 0.0031(19)
C44 0.037(3) 0.073(4) 0.062(4) 0.039(3) 0.027(3) 0.026(3)
C23 0.033(3) 0.035(2) 0.026(2) 0.0012(19) 0.013(2) 0.007(2)
C24 0.027(2) 0.023(2) 0.023(2) 0.0021(17) 0.0097(18) -0.0002(18)
C14 0.038(3) 0.047(3) 0.024(3) 0.002(2) 0.010(2) 0.008(2)
C55A 0.038(5) 0.036(5) 0.042(5) -0.011(3) 0.009(3) 0.012(3)
C47 0.033(3) 0.097(5) 0.047(4) -0.024(3) 0.003(3) 0.028(3)
C2 0.076(4) 0.062(3) 0.042(3) -0.009(3) 0.038(3) 0.000(3)
C20 0.023(2) 0.0159(19) 0.022(2) 0.0008(16) 0.0063(17) -0.0022(16)
C54 0.037(3) 0.027(2) 0.046(3) -0.007(2) 0.007(2) 0.003(2)
C43 0.039(3) 0.041(3) 0.070(4) 0.022(3) 0.034(3) 0.013(2)
C50 0.025(3) 0.032(3) 0.051(3) 0.009(2) 0.010(2) 0.000(2)
C41 0.043(4) 0.090(5) 0.048(4) -0.026(3) 0.004(3) 0.029(3)
C12 0.032(3) 0.018(2) 0.027(2) -0.0034(17) 0.0124(19) -0.0045(17)
C38 0.047(4) 0.049(3) 0.047(4) -0.011(3) 0.004(3) 0.013(3)
C59 0.107(5) 0.020(2) 0.041(3) 0.004(2) 0.008(3) -0.003(3)
C25 0.025(2) 0.022(2) 0.020(2) 0.0028(16) 0.0067(18) -0.0001(17)
C34 0.072(6) 0.066(6) 0.050(5) 0.004(5) 0.019(5) -0.001(5)
C45 0.025(3) 0.024(2) 0.056(3) 0.006(2) 0.016(2) 0.0013(19)
C27 0.062(3) 0.017(2) 0.025(2) -0.0021(18) 0.018(2) -0.005(2)
C51 0.023(8) 0.043(8) 0.071(10) 0.017(6) 0.027(7) 0.011(6)
C40 0.029(3) 0.033(3) 0.050(3) -0.013(2) 0.012(2) 0.001(2)
C26 0.063(3) 0.020(2) 0.024(2) 0.0008(18) 0.017(2) 0.001(2)
C48A 0.030(5) 0.032(4) 0.037(5) -0.005(3) 0.011(3) 0.000(3)
C33 0.037(3) 0.060(3) 0.052(4) -0.004(3) 0.025(3) -0.008(2)
C58 0.036(3) 0.053(3) 0.051(4) 0.015(3) 0.018(3) 0.001(2)
C36 0.045(3) 0.065(3) 0.049(3) -0.013(3) 0.009(2) 0.016(3)
C52 0.017(5) 0.042(7) 0.058(8) 0.025(6) 0.021(4) 0.017(4)
C32 0.073(4) 0.049(3) 0.031(3) 0.003(2) 0.022(3) -0.013(3)
C53 0.032(3) 0.040(3) 0.061(4) 0.012(2) 0.021(3) 0.002(2)
C30 0.039(3) 0.032(2) 0.029(3) -0.001(2) 0.016(2) -0.007(2)
C8 0.069(4) 0.091(5) 0.025(3) 0.012(3) 0.018(3) 0.037(4)
C3 0.098(4) 0.056(3) 0.042(3) -0.002(2) 0.039(3) 0.007(3)
C60 0.135(6) 0.035(3) 0.055(4) -0.003(3) 0.024(4) -0.005(3)
C29 0.037(3) 0.036(3) 0.046(3) 0.008(2) 0.006(2) -0.004(2)
C35 0.040(6) 0.073(5) 0.046(6) -0.009(5) 0.014(4) 0.019(4)
C28 0.054(3) 0.026(2) 0.035(3) 0.0014(19) 0.020(2) -0.002(2)
C56 0.046(4) 0.098(5) 0.056(4) -0.034(4) 0.008(3) 0.021(3)
C1 0.093(7) 0.057(5) 0.045(6) 0.007(5) 0.046(5) 0.017(5)
C62 0.044(6) 0.022(4) 0.026(5) 0.002(3) 0.008(4) -0.005(4)
Si2A 0.0345(15) 0.0281(12) 0.0361(15) -0.0075(10) -0.0030(11) 0.0090(11)
C66 0.029(6) 0.043(5) 0.047(6) -0.012(4) 0.002(5) 0.006(5)
C65 0.040(6) 0.042(5) 0.026(5) -0.007(5) 0.006(5) -0.005(4)
C61 0.028(5) 0.059(6) 0.045(6) -0.007(5) 0.011(5) 0.000(5)
C63 0.040(3) 0.040(3) 0.039(3) 0.000(3) 0.009(3) 0.002(3)
C63A 0.041(3) 0.042(3) 0.042(3) 0.010(3) 0.016(3) 0.007(3)
C64 0.047(6) 0.062(6) 0.047(6) 0.002(5) 0.007(5) 0.009(5)
C62A 0.058(6) 0.101(7) 0.047(6) 0.004(5) 0.016(5) 0.037(6)
C61A 0.093(8) 0.037(5) 0.053(7) 0.011(5) -0.004(6) -0.015(6)
C66A 0.056(6) 0.075(6) 0.076(6) 0.030(6) 0.030(5) 0.015(5)
C64A 0.068(8) 0.057(5) 0.047(6) -0.001(5) 0.019(6) 0.018(6)
C65A 0.063(7) 0.062(6) 0.062(7) 0.017(6) 0.022(6) 0.011(5)
C48 0.030(4) 0.045(4) 0.043(4) -0.008(3) 0.011(3) 0.008(3)
C51A 0.027(9) 0.071(17) 0.035(9) 0.014(8) 0.013(7) -0.004(10)
C52A 0.11(2) 0.064(15) 0.020(8) 0.021(10) 0.029(10) 0.063(14)
F2A 0.041(4) 0.081(6) 0.067(3) -0.015(5) 0.022(3) -0.025(4)
C55 0.041(4) 0.044(4) 0.044(4) -0.011(3) 0.010(3) 0.016(3)
C1A 0.094(7) 0.062(5) 0.044(5) 0.003(4) 0.041(5) 0.025(5)
C34A 0.065(6) 0.054(6) 0.047(5) -0.001(5) 0.021(5) 0.000(5)
C35A 0.043(6) 0.072(6) 0.051(7) -0.012(5) 0.014(5) 0.010(5)

loop_
_atom_type_symbol
_atom_type_description
_atom_type_scat_dispersion_real
_atom_type_scat_dispersion_imag
_atom_type_scat_source
C C 0.0033 0.0016 'International Tables Vol C Tables 4.2.6.8 and 6.1.1.4'
H H 0.0000 0.0000 'International Tables Vol C Tables 4.2.6.8 and 6.1.1.4'
F F 0.0171 0.0103 'International Tables Vol C Tables 4.2.6.8 and 6.1.1.4'
O O 0.0106 0.0060 'International Tables Vol C Tables 4.2.6.8 and 6.1.1.4'
Si Si 0.0817 0.0704 'International Tables Vol C Tables 4.2.6.8 and 6.1.1.4'

loop_
_geom_angle_atom_site_label_1
_geom_angle_atom_site_label_2
_geom_angle_atom_site_label_3
_geom_angle
O1 Si1 C30 105.95(19)
O1 Si1 C29 109.40(19)
O1 Si1 C28 110.66(19)
C29 Si1 C30 110.2(2)
C28 Si1 C30 110.8(2)
C28 Si1 C29 109.7(2)
C24 O1 Si1 126.2(3)
C57 O2 Si2 130.5(3)
C57 O2 Si2A 120.6(3)
O2 Si2 C62 113.0(4)
O2 Si2 C61 106.3(5)
O2 Si2 C63 111.9(4)
C62 Si2 C61 102.7(6)
C62 Si2 C63 112.0(5)
C61 Si2 C63 110.3(5)
H11A C11 H11B 109.1
C10 C11 H11A 111.1
C10 C11 H11B 111.1
C12 C11 H11A 111.1
C12 C11 H11B 111.1
C12 C11 C10 103.1(4)
H31A C31 H31B 109.5
H31A C31 H31C 109.5
H31B C31 H31C 109.5
C30 C31 H31A 109.5
C30 C31 H31B 109.5
C30 C31 H31C 109.5
H6A C6 H6B 107.5
C5 C6 H6A 108.5
C5 C6 H6B 108.5
C5 C6 C7 114.9(4)
C7 C6 H6A 108.5
C7 C6 H6B 108.5
C6 C5 H5A 108.8
C6 C5 H5B 108.8
H5A C5 H5B 107.7
C4 C5 C6 113.8(4)
C4 C5 H5A 108.8
C4 C5 H5B 108.8
C5 C4 H4A 107.3
C5 C4 H4B 107.3
H4A C4 H4B 106.9
C3 C4 C5 120.1(4)
C3 C4 H4A 107.3
C3 C4 H4B 107.3
C17 C16 H16 106.3
C17 C16 C15 110.8(4)
C17 C16 C21 112.6(3)
C15 C16 H16 106.3
C15 C16 C21 113.9(3)
C21 C16 H16 106.3
C14 C13 C9 117.2(4)
C14 C13 C12 106.5(3)
C14 C13 C26 111.0(4)
C12 C13 C9 100.6(3)
C26 C13 C9 109.3(3)
C26 C13 C12 112.0(4)
H18A C18 H18B 107.7
C19 C18 H18A 108.8
C19 C18 H18B 108.8
C19 C18 C17 113.7(4)
C17 C18 H18A 108.8
C17 C18 H18B 108.8
F1 C19 C18 107.5(3)
F1 C19 H19 108.9
F1 C19 C20 109.6(3)
C18 C19 H19 108.9
C20 C19 C18 113.1(4)
C20 C19 H19 108.9
C11 C10 H10A 110.2
C11 C10 H10B 110.2
H10A C10 H10B 108.5
C9 C10 C11 107.6(3)
C9 C10 H10A 110.2
C9 C10 H10B 110.2
C13 C9 H9 107.1
C10 C9 C13 104.1(3)
C10 C9 H9 107.1
C7 C9 C13 119.1(3)
C7 C9 C10 111.6(4)
C7 C9 H9 107.1
H37A C37 H37B 107.2
C38 C37 H37A 107.8
C38 C37 H37B 107.8
C38 C37 C36 117.9(5)
C36 C37 H37A 107.8
C36 C37 H37B 107.8
C54 C49 H49A 102.5
C54 C49 H49 108.5
C54 C49 C48 113.9(4)
C50 C49 H49A 102.5
C50 C49 H49 108.5
C50 C49 C54 113.9(4)
C50 C49 C48A 117.7(5)
C50 C49 C48 103.2(5)
C48A C49 H49A 102.5
C48A C49 C54 114.7(5)
C48 C49 H49 108.5
C16 C17 H17 108.5
C18 C17 C16 111.7(3)
C18 C17 H17 108.5
C18 C17 C12 110.8(3)
C12 C17 C16 108.7(3)
C12 C17 H17 108.5
C46 C42 H42 106.9
C43 C42 H42 106.9
C43 C42 C46 103.6(4)
C40 C42 H42 106.9
C40 C42 C46 120.5(4)
C40 C42 C43 111.3(4)
O2 C57 H57 108.5
O2 C57 C58 110.5(4)
O2 C57 C56 110.2(4)
C58 C57 H57 108.5
C58 C57 C56 110.7(5)
C56 C57 H57 108.5
H22A C22 H22B 107.6
C21 C22 H22A 108.7
C21 C22 H22B 108.7
C23 C22 H22A 108.7
C23 C22 H22B 108.7
C23 C22 C21 114.1(4)
C16 C15 H15A 108.8
C16 C15 H15B 108.8
H15A C15 H15B 107.7
C14 C15 C16 113.7(4)
C14 C15 H15A 108.8
C14 C15 H15B 108.8
C22 C21 C16 110.4(3)
C22 C21 C20 106.5(3)
C20 C21 C16 108.0(3)
C27 C21 C16 111.2(3)
C27 C21 C22 108.6(4)
C27 C21 C20 112.0(3)
C6 C7 H7 107.5
C9 C7 C6 109.9(4)
C9 C7 H7 107.5
C8 C7 C6 110.8(4)
C8 C7 C9 113.3(4)
C8 C7 H7 107.5
H39A C39 H39B 107.4
C38 C39 H39A 108.2
C38 C39 H39B 108.2
C38 C39 C40 116.4(4)
C40 C39 H39A 108.2
C40 C39 H39B 108.2
C47 C46 C42 116.6(4)
C47 C46 C59 112.2(5)
C47 C46 C45 105.9(4)
C59 C46 C42 109.1(4)
C45 C46 C42 100.3(4)
C45 C46 C59 112.0(4)
H44A C44 H44B 108.9
C43 C44 H44A 110.9
C43 C44 H44B 110.9
C45 C44 H44A 110.9
C45 C44 H44B 110.9
C45 C44 C43 104.4(4)
C22 C23 H23A 109.2
C22 C23 H23B 109.2
H23A C23 H23B 107.9
C24 C23 C22 112.1(4)
C24 C23 H23A 109.2
C24 C23 H23B 109.2
O1 C24 C23 108.2(3)
O1 C24 H24 108.2
O1 C24 C25 113.6(3)
C23 C24 H24 108.2
C23 C24 C25 110.2(3)
C25 C24 H24 108.2
C13 C14 H14A 109.2
C13 C14 H14B 109.2
C15 C14 C13 112.2(4)
C15 C14 H14A 109.2
C15 C14 H14B 109.2
H14A C14 H14B 107.9
H55A C55A H55B 107.8
C54 C55A H55A 109.0
C54 C55A H55B 109.0
C54 C55A C56 113.1(7)
C56 C55A H55A 109.0
C56 C55A H55B 109.0
C46 C47 H47C 107.3
C46 C47 H47D 107.3
C46 C47 H47A 110.6
C46 C47 H47B 110.6
C46 C47 C48A 120.1(6)
C46 C47 C48 105.5(6)
H47C C47 H47D 106.9
H47A C47 H47B 108.8
C48A C47 H47C 107.3
C48A C47 H47D 107.3
C48 C47 H47A 110.6
C48 C47 H47B 110.6
H2A C2 H2B 109.5
H2A C2 H2C 109.5
H2B C2 H2C 109.5
C3 C2 H2A 109.5
C3 C2 H2B 109.5
C3 C2 H2C 109.5
C19 C20 C21 115.4(3)
C19 C20 H20 104.2
C19 C20 C25 113.9(3)
C21 C20 H20 104.2
C25 C20 C21 113.3(3)
C25 C20 H20 104.2
C49 C54 C55 109.7(5)
C55A C54 C49 112.9(5)
C55A C54 C53 115.0(6)
C55A C54 C60 99.9(7)
C53 C54 C49 107.3(4)
C53 C54 C55 99.8(5)
C60 C54 C49 110.2(5)
C60 C54 C53 111.5(5)
C60 C54 C55 117.5(6)
C42 C43 H43A 110.3
C42 C43 H43B 110.3
C44 C43 C42 107.1(4)
C44 C43 H43A 110.3
C44 C43 H43B 110.3
H43A C43 H43B 108.5
C49 C50 H50 110.8
C49 C50 H50A 105.4
C49 C50 C51 109.8(9)
C49 C50 C51A 111.9(11)
C45 C50 C49 109.7(4)
C45 C50 H50 110.8
C45 C50 H50A 105.4
C45 C50 C51 104.9(7)
C45 C50 C51A 118.0(8)
C51 C50 H50 110.8
C51A C50 H50A 105.4
H41A C41 H41B 109.5
H41A C41 H41C 109.5
H41B C41 H41C 109.5
C40 C41 H41A 109.5
C40 C41 H41B 109.5
C40 C41 H41C 109.5
C11 C12 C13 104.6(3)
C11 C12 H12 105.9
C13 C12 H12 105.9
C17 C12 C11 119.1(4)
C17 C12 C13 114.5(3)
C17 C12 H12 105.9
C37 C38 C39 113.9(5)
C37 C38 H38A 108.8
C37 C38 H38B 108.8
C39 C38 H38A 108.8
C39 C38 H38B 108.8
H38A C38 H38B 107.7
C46 C59 H59A 109.5
C46 C59 H59B 109.5
C46 C59 H59C 109.5
H59A C59 H59B 109.5
H59A C59 H59C 109.5
H59B C59 H59C 109.5
C24 C25 C20 110.5(3)
C24 C25 H25A 109.6
C24 C25 H25B 109.6
C20 C25 H25A 109.6
C20 C25 H25B 109.6
H25A C25 H25B 108.1
H34A C34 H34B 109.5
H34A C34 H34C 109.5
H34B C34 H34C 109.5
C36 C34 H34A 109.5
C36 C34 H34B 109.5
C36 C34 H34C 109.5
C46 C45 H45 105.8
C44 C45 C46 104.0(4)
C44 C45 H45 105.8
C50 C45 C46 114.6(4)
C50 C45 C44 119.7(4)
C50 C45 H45 105.8
C21 C27 H27A 109.5
C21 C27 H27B 109.5
C21 C27 H27C 109.5
H27A C27 H27B 109.5
H27A C27 H27C 109.5
H27B C27 H27C 109.5
C50 C51 H51A 109.3
C50 C51 H51B 109.3
H51A C51 H51B 107.9
C52 C51 C50 111.7(11)
C52 C51 H51A 109.3
C52 C51 H51B 109.3
C42 C40 H40 107.8
C39 C40 C42 110.0(4)
C39 C40 C41 110.6(4)
C39 C40 H40 107.8
C41 C40 C42 112.5(4)
C41 C40 H40 107.8
C13 C26 H26A 109.5
C13 C26 H26B 109.5
C13 C26 H26C 109.5
H26A C26 H26B 109.5
H26A C26 H26C 109.5
H26B C26 H26C 109.5
C49 C48A C47 112.3(7)
C49 C48A H48A 109.1
C49 C48A H48B 109.1
C47 C48A H48A 109.1
C47 C48A H48B 109.1
H48A C48A H48B 107.9
H33A C33 H33B 109.5
H33A C33 H33C 109.5
H33B C33 H33C 109.5
C30 C33 H33A 109.5
C30 C33 H33B 109.5
C30 C33 H33C 109.5
C57 C58 H58A 109.5
C57 C58 H58B 109.5
C57 C58 C53 110.8(4)
H58A C58 H58B 108.1
C53 C58 H58A 109.5
C53 C58 H58B 109.5
C37 C36 C34 113.7(7)
C37 C36 H36 106.4
C37 C36 H36A 108.3
C37 C36 C35 105.7(7)
C37 C36 C34A 107.7(8)
C37 C36 C35A 120.9(10)
C34 C36 H36 106.4
C34 C36 C35 117.6(9)
C35 C36 H36 106.4
C34A C36 H36A 108.3
C35A C36 H36A 108.3
C35A C36 C34A 102.8(12)
F2 C52 C51 109.2(12)
F2 C52 H52 108.4
F2 C52 C53 108.1(8)
C51 C52 H52 108.4
C51 C52 C53 114.3(12)
C53 C52 H52 108.4
H32A C32 H32B 109.5
H32A C32 H32C 109.5
H32B C32 H32C 109.5
C30 C32 H32A 109.5
C30 C32 H32B 109.5
C30 C32 H32C 109.5
C54 C53 C52 117.8(6)
C54 C53 H53 101.8
C54 C53 H53A 109.0
C58 C53 C54 113.3(4)
C58 C53 C52 116.8(7)
C58 C53 H53 101.8
C58 C53 H53A 109.0
C52 C53 H53 101.8
C52A C53 C54 108.5(8)
C52A C53 C58 107.9(8)
C52A C53 H53A 109.0
C31 C30 Si1 109.6(3)
C33 C30 Si1 109.9(3)
C33 C30 C31 109.6(5)
C33 C30 C32 108.9(4)
C32 C30 Si1 109.8(3)
C32 C30 C31 109.0(4)
C7 C8 H8A 109.5
C7 C8 H8B 109.5
C7 C8 H8C 109.5
H8A C8 H8B 109.5
H8A C8 H8C 109.5
H8B C8 H8C 109.5
C4 C3 C2 114.9(5)
C4 C3 H3A 94.4
C4 C3 H3B 105.1
C4 C3 C1 119.3(6)
C4 C3 C1A 119.0(7)
C2 C3 H3A 94.4
C2 C3 H3B 105.1
C2 C3 C1 124.0(7)
C1 C3 H3A 94.4
C1A C3 C2 106.4(6)
C1A C3 H3B 105.1
C54 C60 H60A 109.5
C54 C60 H60B 109.5
C54 C60 H60C 109.5
H60A C60 H60B 109.5
H60A C60 H60C 109.5
H60B C60 H60C 109.5
Si1 C29 H29A 109.5
Si1 C29 H29B 109.5
Si1 C29 H29C 109.5
H29A C29 H29B 109.5
H29A C29 H29C 109.5
H29B C29 H29C 109.5
C36 C35 H35A 109.5
C36 C35 H35B 109.5
C36 C35 H35C 109.5
H35A C35 H35B 109.5
H35A C35 H35C 109.5
H35B C35 H35C 109.5
Si1 C28 H28A 109.5
Si1 C28 H28B 109.5
Si1 C28 H28C 109.5
H28A C28 H28B 109.5
H28A C28 H28C 109.5
H28B C28 H28C 109.5
C57 C56 C55A 118.5(6)
C57 C56 H56C 107.7
C57 C56 H56D 107.7
C57 C56 H56A 110.9
C57 C56 H56B 110.9
C57 C56 C55 104.1(6)
C55A C56 H56C 107.7
C55A C56 H56D 107.7
H56C C56 H56D 107.1
H56A C56 H56B 108.9
C55 C56 H56A 110.9
C55 C56 H56B 110.9
C3 C1 H1A 109.5
C3 C1 H1B 109.5
C3 C1 H1C 109.5
H1A C1 H1B 109.5
H1A C1 H1C 109.5
H1B C1 H1C 109.5
Si2 C62 H62A 109.5
Si2 C62 H62B 109.5
Si2 C62 H62C 109.5
H62A C62 H62B 109.5
H62A C62 H62C 109.5
H62B C62 H62C 109.5
O2 Si2A C63A 105.3(3)
O2 Si2A C62A 107.6(5)
O2 Si2A C61A 111.6(4)
C62A Si2A C63A 109.8(5)
C61A Si2A C63A 117.1(6)
C61A Si2A C62A 105.0(7)
H66A C66 H66B 109.5
H66A C66 H66C 109.5
H66B C66 H66C 109.5
C63 C66 H66A 109.5
C63 C66 H66B 109.5
C63 C66 H66C 109.5
H65A C65 H65B 109.5
H65A C65 H65C 109.5
H65B C65 H65C 109.5
C63 C65 H65A 109.5
C63 C65 H65B 109.5
C63 C65 H65C 109.5
Si2 C61 H61A 109.5
Si2 C61 H61B 109.5
Si2 C61 H61C 109.5
H61A C61 H61B 109.5
H61A C61 H61C 109.5
H61B C61 H61C 109.5
C66 C63 Si2 112.5(9)
C66 C63 C65 108.9(11)
C66 C63 C64 104.4(9)
C65 C63 Si2 112.9(7)
C65 C63 C64 109.4(9)
C64 C63 Si2 108.4(7)
C66A C63A Si2A 111.5(7)
C66A C63A C65A 109.0(10)
C64A C63A Si2A 113.0(9)
C64A C63A C66A 101.6(10)
C64A C63A C65A 111.8(11)
C65A C63A Si2A 109.7(8)
C63 C64 H64A 109.5
C63 C64 H64B 109.5
C63 C64 H64C 109.5
H64A C64 H64B 109.5
H64A C64 H64C 109.5
H64B C64 H64C 109.5
Si2A C62A H62D 109.5
Si2A C62A H62E 109.5
Si2A C62A H62F 109.5
H62D C62A H62E 109.5
H62D C62A H62F 109.5
H62E C62A H62F 109.5
Si2A C61A H61D 109.5
Si2A C61A H61E 109.5
Si2A C61A H61F 109.5
H61D C61A H61E 109.5
H61D C61A H61F 109.5
H61E C61A H61F 109.5
C63A C66A H66D 109.5
C63A C66A H66E 109.5
C63A C66A H66F 109.5
H66D C66A H66E 109.5
H66D C66A H66F 109.5
H66E C66A H66F 109.5
C63A C64A H64D 109.5
C63A C64A H64E 109.5
C63A C64A H64F 109.5
H64D C64A H64E 109.5
H64D C64A H64F 109.5
H64E C64A H64F 109.5
C63A C65A H65D 109.5
C63A C65A H65E 109.5
C63A C65A H65F 109.5
H65D C65A H65E 109.5
H65D C65A H65F 109.5
H65E C65A H65F 109.5
C49 C48 H48C 109.8
C49 C48 H48D 109.8
C47 C48 C49 109.3(6)
C47 C48 H48C 109.8
C47 C48 H48D 109.8
H48C C48 H48D 108.3
C50 C51A H51C 108.4
C50 C51A H51D 108.4
H51C C51A H51D 107.5
C52A C51A C50 115.5(14)
C52A C51A H51C 108.4
C52A C51A H51D 108.4
C53 C52A H52A 107.8
C51A C52A C53 106.8(15)
C51A C52A H52A 107.8
F2A C52A C53 115.6(9)
F2A C52A C51A 110.8(15)
F2A C52A H52A 107.8
C54 C55 H55C 109.2
C54 C55 H55D 109.2
C56 C55 C54 112.2(6)
C56 C55 H55C 109.2
C56 C55 H55D 109.2
H55C C55 H55D 107.9
C3 C1A H1AA 109.5
C3 C1A H1AB 109.5
C3 C1A H1AC 109.5
H1AA C1A H1AB 109.5
H1AA C1A H1AC 109.5
H1AB C1A H1AC 109.5
C36 C34A H34D 109.5
C36 C34A H34E 109.5
C36 C34A H34F 109.5
H34D C34A H34E 109.5
H34D C34A H34F 109.5
H34E C34A H34F 109.5
C36 C35A H35D 109.5
C36 C35A H35E 109.5
C36 C35A H35F 109.5
H35D C35A H35E 109.5
H35D C35A H35F 109.5
H35E C35A H35F 109.5

loop_
_geom_bond_atom_site_label_1
_geom_bond_atom_site_label_2
_geom_bond_distance
Si1 O1 1.650(3)
Si1 C30 1.885(4)
Si1 C29 1.864(5)
Si1 C28 1.862(4)
O1 C24 1.423(5)
O2 Si2 1.690(5)
O2 C57 1.446(6)
O2 Si2A 1.552(4)
F1 C19 1.434(5)
F2 C52 1.402(12)
Si2 C62 1.845(8)
Si2 C61 1.853(9)
Si2 C63 1.865(9)
C11 H11A 0.9900
C11 H11B 0.9900
C11 C10 1.555(6)
C11 C12 1.527(6)
C31 H31A 0.9800
C31 H31B 0.9800
C31 H31C 0.9800
C31 C30 1.536(7)
C6 H6A 0.9900
C6 H6B 0.9900
C6 C5 1.518(7)
C6 C7 1.548(6)
C5 H5A 0.9900
C5 H5B 0.9900
C5 C4 1.496(6)
C4 H4A 0.9900
C4 H4B 0.9900
C4 C3 1.477(7)
C16 H16 1.0000
C16 C17 1.536(6)
C16 C15 1.538(6)
C16 C21 1.558(6)
C13 C9 1.556(6)
C13 C14 1.534(6)
C13 C12 1.543(6)
C13 C26 1.535(6)
C18 H18A 0.9900
C18 H18B 0.9900
C18 C19 1.515(6)
C18 C17 1.520(6)
C19 H19 1.0000
C19 C20 1.496(6)
C10 H10A 0.9900
C10 H10B 0.9900
C10 C9 1.540(6)
C9 H9 1.0000
C9 C7 1.538(6)
C37 H37A 0.9900
C37 H37B 0.9900
C37 C38 1.502(7)
C37 C36 1.506(8)
C49 H49A 1.0000
C49 H49 1.0000
C49 C54 1.555(7)
C49 C50 1.532(6)
C49 C48A 1.539(9)
C49 C48 1.585(8)
C17 H17 1.0000
C17 C12 1.524(6)
C42 H42 1.0000
C42 C46 1.556(6)
C42 C43 1.547(7)
C42 C40 1.534(7)
C57 H57 1.0000
C57 C58 1.498(7)
C57 C56 1.502(8)
C22 H22A 0.9900
C22 H22B 0.9900
C22 C21 1.543(6)
C22 C23 1.528(6)
C15 H15A 0.9900
C15 H15B 0.9900
C15 C14 1.531(6)
C21 C20 1.556(5)
C21 C27 1.540(6)
C7 H7 1.0000
C7 C8 1.524(7)
C39 H39A 0.9900
C39 H39B 0.9900
C39 C38 1.517(7)
C39 C40 1.527(6)
C46 C47 1.527(7)
C46 C59 1.534(7)
C46 C45 1.534(6)
C44 H44A 0.9900
C44 H44B 0.9900
C44 C43 1.525(8)
C44 C45 1.519(7)
C23 H23A 0.9900
C23 H23B 0.9900
C23 C24 1.514(6)
C24 H24 1.0000
C24 C25 1.518(6)
C14 H14A 0.9900
C14 H14B 0.9900
C55A H55A 0.9900
C55A H55B 0.9900
C55A C54 1.517(9)
C55A C56 1.567(9)
C47 H47C 0.9900
C47 H47D 0.9900
C47 H47A 0.9900
C47 H47B 0.9900
C47 C48A 1.560(9)
C47 C48 1.572(8)
C2 H2A 0.9800
C2 H2B 0.9800
C2 H2C 0.9800
C2 C3 1.506(5)
C20 H20 1.0000
C20 C25 1.527(5)
C54 C53 1.539(7)
C54 C60 1.528(7)
C54 C55 1.567(8)
C43 H43A 0.9900
C43 H43B 0.9900
C50 H50 1.0000
C50 H50A 1.0000
C50 C45 1.511(7)
C50 C51 1.538(9)
C50 C51A 1.537(10)
C41 H41A 0.9800
C41 H41B 0.9800
C41 H41C 0.9800
C41 C40 1.529(7)
C12 H12 1.0000
C38 H38A 0.9900
C38 H38B 0.9900
C59 H59A 0.9800
C59 H59B 0.9800
C59 H59C 0.9800
C25 H25A 0.9900
C25 H25B 0.9900
C34 H34A 0.9800
C34 H34B 0.9800
C34 H34C 0.9800
C34 C36 1.511(6)
C45 H45 1.0000
C27 H27A 0.9800
C27 H27B 0.9800
C27 H27C 0.9800
C51 H51A 0.9900
C51 H51B 0.9900
C51 C52 1.522(10)
C40 H40 1.0000
C26 H26A 0.9800
C26 H26B 0.9800
C26 H26C 0.9800
C48A H48A 0.9900
C48A H48B 0.9900
C33 H33A 0.9800
C33 H33B 0.9800
C33 H33C 0.9800
C33 C30 1.526(7)
C58 H58A 0.9900
C58 H58B 0.9900
C58 C53 1.531(7)
C36 H36 1.0000
C36 H36A 1.0000
C36 C35 1.542(16)
C36 C34A 1.538(6)
C36 C35A 1.53(2)
C52 H52 1.0000
C52 C53 1.541(8)
C32 H32A 0.9800
C32 H32B 0.9800
C32 H32C 0.9800
C32 C30 1.530(7)
C53 H53 1.0000
C53 H53A 1.0000
C53 C52A 1.524(10)
C8 H8A 0.9800
C8 H8B 0.9800
C8 H8C 0.9800
C3 H3A 1.0000
C3 H3B 1.0000
C3 C1 1.511(6)
C3 C1A 1.505(6)
C60 H60A 0.9800
C60 H60B 0.9800
C60 H60C 0.9800
C29 H29A 0.9800
C29 H29B 0.9800
C29 H29C 0.9800
C35 H35A 0.9800
C35 H35B 0.9800
C35 H35C 0.9800
C28 H28A 0.9800
C28 H28B 0.9800
C28 H28C 0.9800
C56 H56C 0.9900
C56 H56D 0.9900
C56 H56A 0.9900
C56 H56B 0.9900
C56 C55 1.533(8)
C1 H1A 0.9800
C1 H1B 0.9800
C1 H1C 0.9800
C62 H62A 0.9800
C62 H62B 0.9800
C62 H62C 0.9800
Si2A C63A 1.870(9)
Si2A C62A 1.849(9)
Si2A C61A 1.837(9)
C66 H66A 0.9800
C66 H66B 0.9800
C66 H66C 0.9800
C66 C63 1.521(9)
C65 H65A 0.9800
C65 H65B 0.9800
C65 H65C 0.9800
C65 C63 1.526(9)
C61 H61A 0.9800
C61 H61B 0.9800
C61 H61C 0.9800
C63 C64 1.538(9)
C63A C66A 1.518(9)
C63A C64A 1.509(9)
C63A C65A 1.531(9)
C64 H64A 0.9800
C64 H64B 0.9800
C64 H64C 0.9800
C62A H62D 0.9800
C62A H62E 0.9800
C62A H62F 0.9800
C61A H61D 0.9800
C61A H61E 0.9800
C61A H61F 0.9800
C66A H66D 0.9800
C66A H66E 0.9800
C66A H66F 0.9800
C64A H64D 0.9800
C64A H64E 0.9800
C64A H64F 0.9800
C65A H65D 0.9800
C65A H65E 0.9800
C65A H65F 0.9800
C48 H48C 0.9900
C48 H48D 0.9900
C51A H51C 0.9900
C51A H51D 0.9900
C51A C52A 1.520(10)
C52A H52A 1.0000
C52A F2A 1.392(14)
C55 H55C 0.9900
C55 H55D 0.9900
C1A H1AA 0.9800
C1A H1AB 0.9800
C1A H1AC 0.9800
C34A H34D 0.9800
C34A H34E 0.9800
C34A H34F 0.9800
C35A H35D 0.9800
C35A H35E 0.9800
C35A H35F 0.9800

loop_
_geom_torsion_atom_site_label_1
_geom_torsion_atom_site_label_2
_geom_torsion_atom_site_label_3
_geom_torsion_atom_site_label_4
_geom_torsion
Si1 O1 C24 C23 175.2(3)
Si1 O1 C24 C25 -62.0(4)
O1 Si1 C30 C31 -58.9(4)
O1 Si1 C30 C33 61.7(4)
O1 Si1 C30 C32 -178.6(3)
O1 C24 C25 C20 -178.4(3)
O2 Si2 C63 C66 55.5(10)
O2 Si2 C63 C65 179.2(8)
O2 Si2 C63 C64 -59.4(8)
O2 C57 C58 C53 -179.3(4)
O2 C57 C56 C55A 170.2(7)
O2 C57 C56 C55 -176.4(5)
O2 Si2A C63A C66A 48.4(8)
O2 Si2A C63A C64A -65.3(9)
O2 Si2A C63A C65A 169.3(7)
F1 C19 C20 C21 69.8(4)
F1 C19 C20 C25 -63.8(4)
F2 C52 C53 C54 78.3(11)
F2 C52 C53 C58 -61.7(11)
F2 C52 C53 C52A 9(2)
Si2 O2 C57 C58 -135.5(4)
Si2 O2 C57 C56 101.9(5)
Si2 O2 Si2A C63A -38.0(4)
Si2 O2 Si2A C62A -155.1(5)
Si2 O2 Si2A C61A 90.1(6)
C11 C10 C9 C13 16.6(4)
C11 C10 C9 C7 146.4(4)
C6 C5 C4 C3 -176.4(5)
C5 C6 C7 C9 -163.1(4)
C5 C6 C7 C8 70.9(6)
C5 C4 C3 C2 178.1(5)
C5 C4 C3 C1 -16.5(11)
C5 C4 C3 C1A -54.1(9)
C16 C17 C12 C11 -175.0(3)
C16 C17 C12 C13 60.2(4)
C16 C15 C14 C13 -54.2(5)
C16 C21 C20 C19 52.1(5)
C16 C21 C20 C25 -174.0(3)
C13 C9 C7 C6 180.0(4)
C13 C9 C7 C8 -55.5(6)
C18 C19 C20 C21 -50.1(5)
C18 C19 C20 C25 176.3(3)
C18 C17 C12 C11 -52.0(5)
C18 C17 C12 C13 -176.7(4)
C19 C18 C17 C16 -51.2(5)
C19 C18 C17 C12 -172.5(4)
C19 C20 C25 C24 -166.1(3)
C10 C11 C12 C13 -34.9(4)
C10 C11 C12 C17 -164.3(4)
C10 C9 C7 C6 58.6(5)
C10 C9 C7 C8 -176.9(4)
C9 C13 C14 C15 166.2(4)
C9 C13 C12 C11 45.2(4)
C9 C13 C12 C17 177.3(3)
C49 C54 C53 C58 -173.4(4)
C49 C54 C53 C52 45.3(8)
C49 C54 C53 C52A 66.8(8)
C49 C54 C55 C56 179.7(6)
C49 C50 C45 C46 60.7(5)
C49 C50 C45 C44 -174.8(4)
C49 C50 C51 C52 -55.1(16)
C49 C50 C51A C52A -45(2)
C17 C16 C15 C14 52.4(5)
C17 C16 C21 C22 -170.2(3)
C17 C16 C21 C20 -54.1(4)
C17 C16 C21 C27 69.2(4)
C17 C18 C19 F1 -72.6(4)
C17 C18 C19 C20 48.5(5)
C42 C46 C47 C48A 157.7(7)
C42 C46 C47 C48 172.3(5)
C42 C46 C45 C44 45.6(5)
C42 C46 C45 C50 178.0(4)
C57 O2 Si2 C62 18.1(7)
C57 O2 Si2 C61 -93.8(6)
C57 O2 Si2 C63 145.7(5)
C57 O2 Si2A C63A -156.1(4)
C57 O2 Si2A C62A 86.8(6)
C57 O2 Si2A C61A -27.9(7)
C57 C58 C53 C54 58.1(6)
C57 C58 C53 C52 -160.2(7)
C57 C58 C53 C52A 178.3(7)
C57 C56 C55 C54 -70.2(9)
C22 C21 C20 C19 170.8(3)
C22 C21 C20 C25 -55.4(4)
C22 C23 C24 O1 179.6(4)
C22 C23 C24 C25 54.8(5)
C15 C16 C17 C18 -175.8(3)
C15 C16 C17 C12 -53.2(4)
C15 C16 C21 C22 62.5(5)
C15 C16 C21 C20 178.7(4)
C15 C16 C21 C27 -58.1(5)
C21 C16 C17 C18 55.3(4)
C21 C16 C17 C12 177.8(3)
C21 C16 C15 C14 -179.4(4)
C21 C22 C23 C24 -55.1(5)
C21 C20 C25 C24 59.3(4)
C7 C6 C5 C4 175.9(5)
C46 C42 C43 C44 17.3(5)
C46 C42 C40 C39 -179.2(4)
C46 C42 C40 C41 -55.4(6)
C46 C47 C48A C49 -35.1(12)
C46 C47 C48 C49 -70.0(8)
C23 C22 C21 C16 170.0(4)
C23 C22 C21 C20 52.9(4)
C23 C22 C21 C27 -67.8(5)
C23 C24 C25 C20 -56.7(4)
C14 C13 C9 C10 -152.0(4)
C14 C13 C9 C7 83.0(5)
C14 C13 C12 C11 167.8(3)
C14 C13 C12 C17 -60.1(5)
C55A C54 C53 C58 -46.9(8)
C55A C54 C53 C52 171.8(9)
C55A C54 C53 C52A -166.8(9)
C55A C54 C55 C56 -77.2(15)
C55A C56 C55 C54 71.2(15)
C47 C46 C45 C44 167.3(4)
C47 C46 C45 C50 -60.2(5)
C54 C49 C50 C45 176.5(4)
C54 C49 C50 C51 61.8(9)
C54 C49 C50 C51A 43.6(11)
C54 C49 C48A C47 170.7(7)
C54 C49 C48 C47 -169.2(6)
C54 C55A C56 C57 -36.3(13)
C54 C55A C56 C55 -79.8(15)
C54 C53 C52A C51A -67.0(12)
C54 C53 C52A F2A 56.9(15)
C43 C42 C46 C47 -151.8(5)
C43 C42 C46 C59 79.9(5)
C43 C42 C46 C45 -38.0(4)
C43 C42 C40 C39 59.2(5)
C43 C42 C40 C41 -176.9(4)
C43 C44 C45 C46 -35.3(5)
C43 C44 C45 C50 -164.8(4)
C50 C49 C54 C55A 177.5(7)
C50 C49 C54 C53 -54.8(5)
C50 C49 C54 C60 66.8(6)
C50 C49 C54 C55 -162.3(6)
C50 C49 C48A C47 32.5(11)
C50 C49 C48 C47 66.8(8)
C50 C51 C52 F2 -74.8(16)
C50 C51 C52 C53 46.4(18)
C50 C51A C52A C53 56(2)
C50 C51A C52A F2A -71(2)
C12 C11 C10 C9 10.9(4)
C12 C13 C9 C10 -37.2(4)
C12 C13 C9 C7 -162.2(4)
C12 C13 C14 C15 54.7(5)
C38 C37 C36 C34 50.3(9)
C38 C37 C36 C35 -179.2(8)
C38 C37 C36 C34A 77.0(9)
C38 C37 C36 C35A -165.6(10)
C38 C39 C40 C42 -168.1(4)
C38 C39 C40 C41 67.0(6)
C59 C46 C47 C48A -75.5(8)
C59 C46 C47 C48 -60.8(6)
C59 C46 C45 C44 -70.1(5)
C59 C46 C45 C50 62.4(6)
C45 C46 C47 C48A 47.1(8)
C45 C46 C47 C48 61.7(6)
C45 C44 C43 C42 10.7(5)
C45 C50 C51 C52 -172.8(12)
C45 C50 C51A C52A -173.5(13)
C27 C21 C20 C19 -70.7(5)
C27 C21 C20 C25 63.2(5)
C51 C50 C45 C46 178.5(10)
C51 C50 C45 C44 -57.0(10)
C51 C50 C51A C52A -131(7)
C51 C52 C53 C54 -43.5(13)
C51 C52 C53 C58 176.5(10)
C51 C52 C53 C52A -113(3)
C40 C42 C46 C47 83.0(6)
C40 C42 C46 C59 -45.4(6)
C40 C42 C46 C45 -163.2(4)
C40 C42 C43 C44 148.3(4)
C40 C39 C38 C37 176.8(5)
C26 C13 C9 C10 80.8(4)
C26 C13 C9 C7 -44.3(5)
C26 C13 C14 C15 -67.3(5)
C26 C13 C12 C11 -70.7(4)
C26 C13 C12 C17 61.3(5)
C48A C49 C54 C55A 37.7(10)
C48A C49 C54 C53 165.5(7)
C48A C49 C54 C60 -73.0(8)
C48A C49 C54 C55 57.9(9)
C48A C49 C50 C45 -45.0(7)
C48A C49 C50 C51 -159.8(9)
C48A C49 C50 C51A -177.9(11)
C48A C49 C48 C47 -72.4(13)
C48A C47 C48 C49 69.9(13)
C58 C57 C56 C55A 47.7(9)
C58 C57 C56 C55 61.0(7)
C58 C53 C52A C51A 169.9(10)
C58 C53 C52A F2A -66.3(15)
C36 C37 C38 C39 178.6(5)
C52 C53 C52A C51A 52(2)
C52 C53 C52A F2A 176(4)
C53 C54 C55 C56 67.2(8)
C30 Si1 O1 C24 -151.9(3)
C60 C54 C53 C58 65.9(6)
C60 C54 C53 C52 -75.4(8)
C60 C54 C53 C52A -54.0(8)
C60 C54 C55 C56 -53.4(10)
C29 Si1 O1 C24 89.3(4)
C29 Si1 C30 C31 59.4(4)
C29 Si1 C30 C33 179.9(4)
C29 Si1 C30 C32 -60.3(4)
C28 Si1 O1 C24 -31.7(4)
C28 Si1 C30 C31 -178.9(4)
C28 Si1 C30 C33 -58.4(4)
C28 Si1 C30 C32 61.3(4)
C56 C57 C58 C53 -57.0(6)
C56 C55A C54 C49 158.1(7)
C56 C55A C54 C53 34.6(12)
C56 C55A C54 C60 -84.9(10)
C56 C55A C54 C55 73.8(15)
C62 Si2 C63 C66 -176.4(10)
C62 Si2 C63 C65 -52.7(10)
C62 Si2 C63 C64 68.7(9)
Si2A O2 Si2 C62 -69.2(5)
Si2A O2 Si2 C61 178.8(5)
Si2A O2 Si2 C63 58.4(4)
Si2A O2 C57 C58 -93.2(5)
Si2A O2 C57 C56 144.1(4)
C61 Si2 C63 C66 -62.6(11)
C61 Si2 C63 C65 61.1(10)
C61 Si2 C63 C64 -177.6(8)
C62A Si2A C63A C66A 164.0(9)
C62A Si2A C63A C64A 50.3(10)
C62A Si2A C63A C65A -75.1(9)
C61A Si2A C63A C66A -76.3(9)
C61A Si2A C63A C64A 170.0(9)
C61A Si2A C63A C65A 44.5(10)
C48 C49 C54 C55A 59.5(9)
C48 C49 C54 C53 -172.8(6)
C48 C49 C54 C60 -51.3(7)
C48 C49 C54 C55 79.6(8)
C48 C49 C50 C45 -59.5(5)
C48 C49 C50 C51 -174.2(8)
C48 C49 C50 C51A 167.6(10)
C48 C49 C48A C47 78.4(14)
C48 C47 C48A C49 -80.9(14)
C51A C50 C45 C46 -169.7(13)
C51A C50 C45 C44 -45.1(14)
C51A C50 C51 C52 45(5)
C55 C54 C53 C58 -59.0(6)
C55 C54 C53 C52 159.7(7)
C55 C54 C53 C52A -178.9(8)
